data_7018904
loop_
_publ_author_name
'Kong, Fang'
'Hu, Chun-Li'
'Xu, Xiang'
'Zhou, Tian-Hua'
'Mao, Jiang-Gao'

_publ_section_title
;
 Syntheses, crystal structures and SHG properties of a series of polar
 alkali-metal molybdenum(vi) selenites based on strandberg-type
 [Mo(5)O(15)(SeO(3))(2)](4-) polyanion.
;
_journal_issue 18
_journal_name_full 'Dalton transactions (Cambridge, England : 2003)'
_journal_page_first 5687
_journal_page_last 5695
_journal_paper_doi 10.1039/c2dt12437h
_journal_volume 41
_journal_year 2012
_chemical_formula_sum 'H4 Mo5 O23 Rb4 Se2'
_chemical_formula_weight 1351.53
_chemical_name_systematic
;
?
;
_space_group_IT_number 5
_symmetry_cell_setting monoclinic
_symmetry_space_group_name_Hall 'C 2y'
_symmetry_space_group_name_H-M 'C 1 2 1'
_atom_sites_solution_hydrogens geom
_atom_sites_solution_primary direct
_atom_sites_solution_secondary difmap
_audit_creation_method SHELXL-97
_cell_angle_alpha 90.00
_cell_angle_beta 106.785(4)
_cell_angle_gamma 90.00
_cell_formula_units_Z 4
_cell_length_a 19.615(6)
_cell_length_b 10.247(3)
_cell_length_c 12.076(4)
_cell_measurement_reflns_used 3490
_cell_measurement_temperature 293(2)
_cell_measurement_theta_max 27.4680
_cell_measurement_theta_min 2.1688
_cell_volume 2323.8(13)
_computing_structure_refinement 'SHELXL-97 (Sheldrick, 1997)'
_computing_structure_solution 'SHELXS-97 (Sheldrick, 1990)'
_diffrn_ambient_temperature 293(2)
_diffrn_measured_fraction_theta_full 0.994
_diffrn_measured_fraction_theta_max 0.994
_diffrn_measurement_device_type Mercury2
_diffrn_measurement_method CCD_Profile_fitting
_diffrn_radiation_monochromator graphite
_diffrn_radiation_source 'fine-focus sealed tube'
_diffrn_radiation_type MoK\a
_diffrn_radiation_wavelength 0.71073
_diffrn_reflns_av_R_equivalents 0.0264
_diffrn_reflns_av_sigmaI/netI 0.0412
_diffrn_reflns_limit_h_max 20
_diffrn_reflns_limit_h_min -25
_diffrn_reflns_limit_k_max 13
_diffrn_reflns_limit_k_min -13
_diffrn_reflns_limit_l_max 15
_diffrn_reflns_limit_l_min -15
_diffrn_reflns_number 9116
_diffrn_reflns_theta_full 27.48
_diffrn_reflns_theta_max 27.48
_diffrn_reflns_theta_min 2.17
_exptl_absorpt_coefficient_mu 14.179
_exptl_absorpt_correction_T_max 1.0000
_exptl_absorpt_correction_T_min 0.5654
_exptl_absorpt_correction_type multi-scan
_exptl_crystal_colour Colorless
_exptl_crystal_density_diffrn 3.863
_exptl_crystal_density_method 'not measured'
_exptl_crystal_description Prism
_exptl_crystal_F_000 2456
_exptl_crystal_size_max 0.2
_exptl_crystal_size_mid 0.13
_exptl_crystal_size_min 0.11
_refine_diff_density_max 1.324
_refine_diff_density_min -1.586
_refine_diff_density_rms 0.500
_refine_ls_abs_structure_details 'Flack H D (1983), Acta Cryst. A39, 876-881'
_refine_ls_abs_structure_Flack 0.577(7)
_refine_ls_extinction_method none
_refine_ls_goodness_of_fit_ref 1.047
_refine_ls_hydrogen_treatment constr
_refine_ls_matrix_type full
_refine_ls_number_parameters 310
_refine_ls_number_reflns 5011
_refine_ls_number_restraints 1
_refine_ls_restrained_S_all 1.046
_refine_ls_R_factor_all 0.0308
_refine_ls_R_factor_gt 0.0285
_refine_ls_shift/su_max 0.002
_refine_ls_shift/su_mean 0.000
_refine_ls_structure_factor_coef Fsqd
_refine_ls_weighting_details 'calc w=1/[\s^2^(Fo^2^)+(0.0419P)^2^+0.0000P] where P=(Fo^2^+2Fc^2^)/3'
_refine_ls_weighting_scheme calc
_refine_ls_wR_factor_gt 0.0638
_refine_ls_wR_factor_ref 0.0752
_reflns_number_gt 4818
_reflns_number_total 5011
_reflns_threshold_expression >2sigma(I)
_cod_data_source_file c2dt12437h.txt
_cod_data_source_block Rb4Mo5O15(SeO3)2(H2O)2-3
_cod_depositor_comments
;
The following automatic conversions were performed:

'_exptl_absorpt_correction_type' value 'Multi-scan' changed to
'multi-scan' according to
/home/saulius/struct/CIF-dictionaries/cif_core.dic dictionary named
'cif_core.dic' version 2.4.1 from 2010-06-29.

Automatic conversion script
Id: cif_fix_values 1715 2011-07-08 13:25:40Z adriana 
;
_cod_original_cell_volume 2323.8(12)
_cod_original_sg_symbol_H-M C2
_cod_database_code 7018904

loop_
_symmetry_equiv_pos_as_xyz
'x, y, z'
'-x, y, -z'
'x+1/2, y+1/2, z'
'-x+1/2, y+1/2, -z'

loop_
_atom_site_label
_atom_site_type_symbol
_atom_site_fract_x
_atom_site_fract_y
_atom_site_fract_z
_atom_site_U_iso_or_equiv
_atom_site_adp_type
_atom_site_occupancy
_atom_site_symmetry_multiplicity
_atom_site_calc_flag
_atom_site_refinement_flags
Se1 Se 0.49294(4) 0.46742(7) 0.17143(6) 0.01388(15) Uani 1 1 d .
Se2 Se 0.51933(4) 0.20448(7) 0.33573(6) 0.01499(16) Uani 1 1 d .
Mo1 Mo 0.5000 0.18828(9) 0.0000 0.01539(19) Uani 1 2 d S
Mo2 Mo 0.64609(4) 0.38238(6) 0.09872(5) 0.01648(14) Uani 1 1 d .
Mo3 Mo 0.59824(3) 0.69397(6) 0.03508(5) 0.01427(14) Uani 1 1 d .
Mo4 Mo 0.64316(3) 0.29120(6) 0.61936(6) 0.01729(15) Uani 1 1 d .
Mo5 Mo 0.59872(3) -0.02565(6) 0.55402(5) 0.01561(14) Uani 1 1 d .
Mo6 Mo 0.5000 0.48557(9) 0.5000 0.0163(2) Uani 1 2 d S
Rb1 Rb 0.67741(5) 0.64757(10) 0.76833(9) 0.0399(2) Uani 1 1 d .
Rb2 Rb 0.51110(5) -0.15523(9) 0.24833(8) 0.0316(2) Uani 1 1 d .
Rb3 Rb 0.81946(5) 0.56025(8) 0.09662(7) 0.0292(2) Uani 1 1 d .
Rb4 Rb 0.68486(5) 0.60950(9) 0.40156(7) 0.0318(2) Uani 1 1 d .
O1W O 0.7794(4) 0.6608(8) 0.6311(6) 0.051(2) Uani 1 1 d .
H1WA H 0.7987 0.7357 0.6353 0.061 Uiso 1 1 d R
H1WB H 0.8116 0.6027 0.6517 0.061 Uiso 1 1 d R
O1 O 0.4437(3) 0.6018(5) 0.1455(4) 0.0194(12) Uani 1 1 d .
O2W O 0.8065(5) 0.5097(7) 0.8553(7) 0.067(3) Uani 1 1 d .
H2WB H 0.8020 0.4335 0.8262 0.101 Uiso 1 1 d R
H2WA H 0.8395 0.5500 0.8370 0.101 Uiso 1 1 d R
O2 O 0.4453(3) 0.3603(5) 0.0707(4) 0.0175(11) Uani 1 1 d .
O3 O 0.5612(3) 0.5143(5) 0.1158(5) 0.0199(12) Uani 1 1 d .
O4 O 0.5701(3) 0.0720(5) 0.3746(4) 0.0209(12) Uani 1 1 d .
O5 O 0.5586(3) 0.3136(5) 0.4422(4) 0.0166(11) Uani 1 1 d .
O6 O 0.4446(3) 0.1592(5) 0.3727(5) 0.0199(12) Uani 1 1 d .
O7 O 0.6639(3) 0.5529(5) 0.0424(5) 0.0186(11) Uani 1 1 d .
O8 O 0.5815(3) 0.2475(5) 0.1190(4) 0.0172(11) Uani 1 1 d .
O9 O 0.6296(3) 0.8042(6) -0.0439(4) 0.0217(12) Uani 1 1 d .
O10 O 0.7027(3) 0.2953(6) 0.0435(5) 0.0253(12) Uani 1 1 d .
O11 O 0.5764(3) 0.4297(6) 0.6308(4) 0.0203(12) Uani 1 1 d .
O12 O 0.6998(3) 0.3741(6) 0.5609(5) 0.0311(14) Uani 1 1 d .
O13 O 0.6285(3) 0.7536(6) 0.1727(5) 0.0230(12) Uani 1 1 d .
O14 O 0.6653(3) 0.1160(5) 0.5782(5) 0.0199(12) Uani 1 1 d .
O15 O 0.5000 -0.0706(7) 0.5000 0.0180(17) Uani 1 2 d S
O16 O 0.6171(3) -0.0898(6) 0.6915(5) 0.0263(13) Uani 1 1 d .
O17 O 0.5418(3) 0.5894(6) 0.4294(5) 0.0279(14) Uani 1 1 d .
O18 O 0.5343(3) 0.0837(6) -0.0819(5) 0.0233(13) Uani 1 1 d .
O19 O 0.6931(3) 0.3988(7) 0.2413(5) 0.0332(15) Uani 1 1 d .
O20 O 0.6866(3) 0.2870(6) 0.7638(5) 0.0312(14) Uani 1 1 d .
O21 O 0.6360(3) -0.1373(6) 0.4860(5) 0.0269(13) Uani 1 1 d .
O22 O 0.5000 0.7441(7) 0.0000 0.0159(16) Uani 1 2 d S

loop_
_atom_site_aniso_label
_atom_site_aniso_U_11
_atom_site_aniso_U_22
_atom_site_aniso_U_33
_atom_site_aniso_U_23
_atom_site_aniso_U_13
_atom_site_aniso_U_12
Se1 0.0171(4) 0.0111(3) 0.0144(3) 0.0008(3) 0.0062(3) -0.0002(3)
Se2 0.0189(4) 0.0133(4) 0.0138(3) 0.0004(3) 0.0064(3) -0.0003(3)
Mo1 0.0154(5) 0.0119(4) 0.0197(4) 0.000 0.0064(4) 0.000
Mo2 0.0139(3) 0.0131(3) 0.0218(3) 0.0006(2) 0.0041(2) 0.0004(3)
Mo3 0.0149(3) 0.0116(3) 0.0170(3) -0.0005(2) 0.0057(2) -0.0014(3)
Mo4 0.0158(3) 0.0142(3) 0.0218(3) -0.0007(2) 0.0052(3) -0.0010(3)
Mo5 0.0154(3) 0.0120(3) 0.0195(3) 0.0006(2) 0.0051(2) 0.0012(3)
Mo6 0.0176(5) 0.0121(5) 0.0199(4) 0.000 0.0068(4) 0.000
Rb1 0.0310(5) 0.0465(6) 0.0464(5) -0.0076(4) 0.0177(4) -0.0007(4)
Rb2 0.0290(5) 0.0290(4) 0.0382(4) -0.0170(3) 0.0118(4) -0.0019(4)
Rb3 0.0248(4) 0.0280(5) 0.0354(5) 0.0038(3) 0.0098(4) 0.0032(4)
Rb4 0.0250(5) 0.0395(5) 0.0327(4) -0.0012(4) 0.0110(4) 0.0013(4)
O1W 0.054(5) 0.063(5) 0.042(4) -0.013(3) 0.025(4) -0.015(4)
O1 0.025(3) 0.014(3) 0.021(3) -0.001(2) 0.008(2) 0.005(2)
O2W 0.096(7) 0.030(4) 0.060(5) -0.004(3) -0.003(5) 0.028(4)
O2 0.015(3) 0.017(3) 0.018(2) -0.003(2) 0.001(2) 0.003(2)
O3 0.018(3) 0.012(3) 0.034(3) 0.003(2) 0.015(2) -0.001(2)
O4 0.030(3) 0.015(3) 0.019(3) 0.001(2) 0.011(2) 0.005(2)
O5 0.017(3) 0.015(3) 0.017(3) -0.0031(19) 0.004(2) -0.001(2)
O6 0.012(3) 0.015(3) 0.032(3) 0.000(2) 0.006(2) -0.002(2)
O7 0.013(3) 0.016(3) 0.029(3) 0.002(2) 0.009(2) 0.000(2)
O8 0.016(3) 0.013(3) 0.021(3) 0.0059(19) 0.003(2) 0.000(2)
O9 0.023(3) 0.018(3) 0.026(3) 0.003(2) 0.010(2) -0.006(2)
O10 0.021(3) 0.024(3) 0.035(3) 0.002(2) 0.015(2) 0.006(3)
O11 0.019(3) 0.024(3) 0.017(3) -0.004(2) 0.005(2) 0.002(2)
O12 0.026(3) 0.022(3) 0.050(4) 0.006(3) 0.017(3) 0.000(3)
O13 0.024(3) 0.018(3) 0.027(3) 0.001(2) 0.008(2) -0.001(2)
O14 0.015(3) 0.017(3) 0.028(3) -0.003(2) 0.007(2) 0.002(2)
O15 0.016(4) 0.008(4) 0.028(4) 0.000 0.003(3) 0.000
O16 0.028(3) 0.022(3) 0.025(3) 0.009(2) 0.002(2) 0.004(3)
O17 0.028(3) 0.021(3) 0.038(3) 0.002(3) 0.015(3) -0.006(3)
O18 0.019(3) 0.020(3) 0.032(3) 0.001(2) 0.009(2) 0.004(3)
O19 0.033(4) 0.036(4) 0.026(3) -0.002(3) 0.002(3) -0.004(3)
O20 0.025(3) 0.033(3) 0.029(3) 0.002(3) -0.002(3) -0.002(3)
O21 0.026(3) 0.017(3) 0.040(3) -0.004(2) 0.013(3) 0.000(2)
O22 0.017(4) 0.015(4) 0.018(4) 0.000 0.008(3) 0.000

loop_
_atom_type_symbol
_atom_type_description
_atom_type_scat_dispersion_real
_atom_type_scat_dispersion_imag
_atom_type_scat_source
O O 0.0106 0.0060 'International Tables Vol C Tables 4.2.6.8 and 6.1.1.4'
H H 0.0000 0.0000 'International Tables Vol C Tables 4.2.6.8 and 6.1.1.4'
Se Se -0.0929 2.2259 'International Tables Vol C Tables 4.2.6.8 and 6.1.1.4'
Rb Rb -0.9393 2.9676 'International Tables Vol C Tables 4.2.6.8 and 6.1.1.4'
Mo Mo -1.6832 0.6857 'International Tables Vol C Tables 4.2.6.8 and 6.1.1.4'

loop_
_geom_angle_atom_site_label_1
_geom_angle_atom_site_label_2
_geom_angle_atom_site_label_3
_geom_angle
_geom_angle_site_symmetry_1
_geom_angle_site_symmetry_3
O1 Se1 O2 103.3(3) . .
O1 Se1 O3 99.8(3) . .
O2 Se1 O3 103.2(3) . .
O1 Se1 Rb2 40.84(19) . 1_565
O2 Se1 Rb2 142.07(18) . 1_565
O3 Se1 Rb2 78.06(19) . 1_565
O1 Se1 Rb1 36.15(19) . 2_656
O2 Se1 Rb1 96.36(18) . 2_656
O3 Se1 Rb1 135.39(19) . 2_656
Rb2 Se1 Rb1 62.50(2) 1_565 2_656
O4 Se2 O5 102.6(3) . .
O4 Se2 O6 101.1(3) . .
O5 Se2 O6 102.4(3) . .
O4 Se2 Rb2 42.94(19) . .
O5 Se2 Rb2 144.24(17) . .
O6 Se2 Rb2 80.81(19) . .
O18 Mo1 O18 103.0(4) . 2_655
O18 Mo1 O8 104.3(3) . .
O18 Mo1 O8 98.4(2) 2_655 .
O18 Mo1 O8 98.4(2) . 2_655
O18 Mo1 O8 104.3(3) 2_655 2_655
O8 Mo1 O8 143.0(3) . 2_655
O18 Mo1 O2 87.9(2) . 2_655
O18 Mo1 O2 166.3(2) 2_655 2_655
O8 Mo1 O2 70.4(2) . 2_655
O8 Mo1 O2 81.9(2) 2_655 2_655
O18 Mo1 O2 166.3(2) . .
O18 Mo1 O2 87.9(2) 2_655 .
O8 Mo1 O2 81.9(2) . .
O8 Mo1 O2 70.4(2) 2_655 .
O2 Mo1 O2 82.7(3) 2_655 .
O18 Mo1 Rb3 117.5(2) . 3_445
O18 Mo1 Rb3 32.2(2) 2_655 3_445
O8 Mo1 Rb3 118.31(16) . 3_445
O8 Mo1 Rb3 73.84(16) 2_655 3_445
O2 Mo1 Rb3 146.83(13) 2_655 3_445
O2 Mo1 Rb3 68.09(13) . 3_445
O18 Mo1 Rb3 32.2(2) . 4_645
O18 Mo1 Rb3 117.5(2) 2_655 4_645
O8 Mo1 Rb3 73.84(16) . 4_645
O8 Mo1 Rb3 118.31(16) 2_655 4_645
O2 Mo1 Rb3 68.09(13) 2_655 4_645
O2 Mo1 Rb3 146.83(13) . 4_645
Rb3 Mo1 Rb3 143.99(4) 3_445 4_645
O10 Mo2 O19 102.9(3) . .
O10 Mo2 O8 101.5(3) . .
O19 Mo2 O8 97.2(3) . .
O10 Mo2 O7 97.5(3) . .
O19 Mo2 O7 99.5(3) . .
O8 Mo2 O7 151.2(2) . .
O10 Mo2 O3 162.8(2) . .
O19 Mo2 O3 92.7(3) . .
O8 Mo2 O3 83.5(2) . .
O7 Mo2 O3 72.4(2) . .
O10 Mo2 O2 91.7(2) . 2_655
O19 Mo2 O2 163.0(3) . 2_655
O8 Mo2 O2 70.93(19) . 2_655
O7 Mo2 O2 87.1(2) . 2_655
O3 Mo2 O2 74.2(2) . 2_655
O10 Mo2 Rb3 64.5(2) . .
O19 Mo2 Rb3 75.0(2) . .
O8 Mo2 Rb3 161.06(16) . .
O7 Mo2 Rb3 47.63(15) . .
O3 Mo2 Rb3 113.71(14) . .
O2 Mo2 Rb3 119.99(13) 2_655 .
O10 Mo2 Rb1 44.00(19) . 4_646
O19 Mo2 Rb1 61.3(2) . 4_646
O8 Mo2 Rb1 92.32(16) . 4_646
O7 Mo2 Rb1 116.33(15) . 4_646
O3 Mo2 Rb1 153.05(15) . 4_646
O2 Mo2 Rb1 129.41(14) 2_655 4_646
Rb3 Mo2 Rb1 68.76(3) . 4_646
O10 Mo2 Rb4 130.9(2) . .
O19 Mo2 Rb4 33.1(2) . .
O8 Mo2 Rb4 104.19(16) . .
O7 Mo2 Rb4 78.54(16) . .
O3 Mo2 Rb4 62.05(14) . .
O2 Mo2 Rb4 136.25(14) 2_655 .
Rb3 Mo2 Rb4 78.85(2) . .
Rb1 Mo2 Rb4 93.63(3) 4_646 .
O10 Mo2 Rb3 31.2(2) . 4_645
O19 Mo2 Rb3 120.8(2) . 4_645
O8 Mo2 Rb3 74.26(16) . 4_645
O7 Mo2 Rb3 115.69(16) . 4_645
O3 Mo2 Rb3 141.26(14) . 4_645
O2 Mo2 Rb3 68.71(14) 2_655 4_645
Rb3 Mo2 Rb3 94.70(2) . 4_645
Rb1 Mo2 Rb3 60.77(2) 4_646 4_645
Rb4 Mo2 Rb3 153.94(2) . 4_645
O9 Mo3 O13 103.1(3) . .
O9 Mo3 O7 100.3(2) . .
O13 Mo3 O7 100.6(3) . .
O9 Mo3 O22 101.6(2) . .
O13 Mo3 O22 99.4(2) . .
O7 Mo3 O22 146.0(3) . .
O9 Mo3 O1 80.2(2) . 2_655
O13 Mo3 O1 176.6(2) . 2_655
O7 Mo3 O1 77.7(2) . 2_655
O22 Mo3 O1 80.75(18) . 2_655
O9 Mo3 O3 168.1(2) . .
O13 Mo3 O3 86.4(2) . .
O7 Mo3 O3 70.6(2) . .
O22 Mo3 O3 83.5(2) . .
O1 Mo3 O3 90.18(19) 2_655 .
O9 Mo3 Rb2 55.08(18) . 2_665
O13 Mo3 Rb2 132.6(2) . 2_665
O7 Mo3 Rb2 122.93(16) . 2_665
O22 Mo3 Rb2 54.79(7) . 2_665
O1 Mo3 Rb2 50.13(14) 2_655 2_665
O3 Mo3 Rb2 122.84(14) . 2_665
O9 Mo3 Rb2 114.52(19) . 1_565
O13 Mo3 Rb2 45.1(2) . 1_565
O7 Mo3 Rb2 134.47(16) . 1_565
O22 Mo3 Rb2 54.71(7) . 1_565
O1 Mo3 Rb2 134.50(15) 2_655 1_565
O3 Mo3 Rb2 77.25(14) . 1_565
Rb2 Mo3 Rb2 101.37(4) 2_665 1_565
O9 Mo3 Rb1 48.62(19) . 1_554
O13 Mo3 Rb1 136.2(2) . 1_554
O7 Mo3 Rb1 62.30(16) . 1_554
O22 Mo3 Rb1 116.99(3) . 1_554
O1 Mo3 Rb1 45.66(14) 2_655 1_554
O3 Mo3 Rb1 119.47(14) . 1_554
Rb2 Mo3 Rb1 64.62(3) 2_665 1_554
Rb2 Mo3 Rb1 161.94(3) 1_565 1_554
O12 Mo4 O20 104.1(3) . .
O12 Mo4 O14 97.7(3) . .
O20 Mo4 O14 98.9(3) . .
O12 Mo4 O11 101.3(3) . .
O20 Mo4 O11 95.3(3) . .
O14 Mo4 O11 152.7(2) . .
O12 Mo4 O6 158.5(3) . 2_656
O20 Mo4 O6 96.0(3) . 2_656
O14 Mo4 O6 71.4(2) . 2_656
O11 Mo4 O6 84.0(2) . 2_656
O12 Mo4 O5 86.9(2) . .
O20 Mo4 O5 164.3(3) . .
O14 Mo4 O5 90.5(2) . .
O11 Mo4 O5 71.2(2) . .
O6 Mo4 O5 75.0(2) 2_656 .
O12 Mo4 Rb4 62.3(2) . 4_646
O20 Mo4 Rb4 82.5(2) . 4_646
O14 Mo4 Rb4 44.44(16) . 4_646
O11 Mo4 Rb4 161.95(17) . 4_646
O6 Mo4 Rb4 113.99(14) 2_656 4_646
O5 Mo4 Rb4 112.84(13) . 4_646
O12 Mo4 Rb1 71.9(2) . .
O20 Mo4 Rb1 66.3(2) . .
O14 Mo4 Rb1 158.00(16) . .
O11 Mo4 Rb1 48.96(16) . .
O6 Mo4 Rb1 124.37(15) 2_656 .
O5 Mo4 Rb1 107.77(13) . .
Rb4 Mo4 Rb1 114.96(3) 4_646 .
O12 Mo4 Rb3 131.3(2) . 4_646
O20 Mo4 Rb3 37.4(2) . 4_646
O14 Mo4 Rb3 71.22(16) . 4_646
O11 Mo4 Rb3 108.89(16) . 4_646
O6 Mo4 Rb3 63.87(14) 2_656 4_646
O5 Mo4 Rb3 138.40(13) . 4_646
Rb4 Mo4 Rb3 80.14(2) 4_646 4_646
Rb1 Mo4 Rb3 100.64(3) . 4_646
O21 Mo5 O16 102.1(3) . .
O21 Mo5 O15 102.0(3) . .
O16 Mo5 O15 98.4(2) . .
O21 Mo5 O14 102.4(3) . .
O16 Mo5 O14 101.4(3) . .
O15 Mo5 O14 144.3(3) . .
O21 Mo5 O4 81.9(2) . .
O16 Mo5 O4 176.0(2) . .
O15 Mo5 O4 80.57(18) . .
O14 Mo5 O4 77.6(2) . .
O21 Mo5 O6 168.8(2) . 2_656
O16 Mo5 O6 86.7(2) . 2_656
O15 Mo5 O6 83.2(2) . 2_656
O14 Mo5 O6 68.7(2) . 2_656
O4 Mo5 O6 89.30(19) . 2_656
O21 Mo5 Rb2 55.6(2) . .
O16 Mo5 Rb2 135.0(2) . .
O15 Mo5 Rb2 57.29(6) . .
O14 Mo5 Rb2 120.37(16) . .
O4 Mo5 Rb2 47.52(14) . .
O6 Mo5 Rb2 122.11(13) 2_656 .
O21 Mo5 Rb2 117.5(2) . 2_656
O16 Mo5 Rb2 43.6(2) . 2_656
O15 Mo5 Rb2 55.97(6) . 2_656
O14 Mo5 Rb2 129.76(16) . 2_656
O4 Mo5 Rb2 134.35(15) . 2_656
O6 Mo5 Rb2 73.70(14) 2_656 2_656
Rb2 Mo5 Rb2 107.44(3) . 2_656
O21 Mo5 Rb3 122.8(2) . 4_646
O16 Mo5 Rb3 35.9(2) . 4_646
O15 Mo5 Rb3 116.99(4) . 4_646
O14 Mo5 Rb3 68.79(16) . 4_646
O4 Mo5 Rb3 141.37(14) . 4_646
O6 Mo5 Rb3 61.47(13) 2_656 4_646
Rb2 Mo5 Rb3 170.64(3) . 4_646
Rb2 Mo5 Rb3 64.41(3) 2_656 4_646
O21 Mo5 Rb1 68.3(2) . 1_545
O16 Mo5 Rb1 34.3(2) . 1_545
O15 Mo5 Rb1 99.92(19) . 1_545
O14 Mo5 Rb1 113.12(16) . 1_545
O4 Mo5 Rb1 149.72(13) . 1_545
O6 Mo5 Rb1 120.93(14) 2_656 1_545
Rb2 Mo5 Rb1 107.30(3) . 1_545
Rb2 Mo5 Rb1 61.55(2) 2_656 1_545
Rb3 Mo5 Rb1 65.26(2) 4_646 1_545
O17 Mo6 O17 103.3(4) 2_656 .
O17 Mo6 O11 102.8(3) 2_656 2_656
O17 Mo6 O11 98.5(3) . 2_656
O17 Mo6 O11 98.5(3) 2_656 .
O17 Mo6 O11 102.8(3) . .
O11 Mo6 O11 145.4(3) 2_656 .
O17 Mo6 O5 166.3(2) 2_656 .
O17 Mo6 O5 88.4(2) . .
O11 Mo6 O5 82.2(2) 2_656 .
O11 Mo6 O5 71.6(2) . .
O17 Mo6 O5 88.4(2) 2_656 2_656
O17 Mo6 O5 166.3(2) . 2_656
O11 Mo6 O5 71.6(2) 2_656 2_656
O11 Mo6 O5 82.2(2) . 2_656
O5 Mo6 O5 81.1(3) . 2_656
O17 Mo6 Rb4 28.4(2) 2_656 2_656
O17 Mo6 Rb4 121.0(2) . 2_656
O11 Mo6 Rb4 78.25(17) 2_656 2_656
O11 Mo6 Rb4 112.23(16) . 2_656
O5 Mo6 Rb4 146.59(13) . 2_656
O5 Mo6 Rb4 67.16(13) 2_656 2_656
O17 Mo6 Rb4 121.0(2) 2_656 .
O17 Mo6 Rb4 28.4(2) . .
O11 Mo6 Rb4 112.23(16) 2_656 .
O11 Mo6 Rb4 78.25(17) . .
O5 Mo6 Rb4 67.16(13) . .
O5 Mo6 Rb4 146.59(13) 2_656 .
Rb4 Mo6 Rb4 145.81(4) 2_656 .
O2W Rb1 O1 121.7(2) . 2_656
O2W Rb1 O1W 63.3(2) . .
O1 Rb1 O1W 166.17(17) 2_656 .
O2W Rb1 O16 143.2(2) . 1_565
O1 Rb1 O16 87.99(16) 2_656 1_565
O1W Rb1 O16 93.2(2) . 1_565
O2W Rb1 O11 101.71(19) . .
O1 Rb1 O11 67.37(15) 2_656 .
O1W Rb1 O11 99.40(18) . .
O16 Rb1 O11 110.25(16) 1_565 .
O2W Rb1 O9 114.24(19) . 1_556
O1 Rb1 O9 51.28(14) 2_656 1_556
O1W Rb1 O9 140.98(18) . 1_556
O16 Rb1 O9 65.65(15) 1_565 1_556
O11 Rb1 O9 118.29(14) . 1_556
O2W Rb1 O10 64.48(18) . 4_656
O1 Rb1 O10 109.76(15) 2_656 4_656
O1W Rb1 O10 84.07(17) . 4_656
O16 Rb1 O10 86.40(16) 1_565 4_656
O11 Rb1 O10 162.63(15) . 4_656
O9 Rb1 O10 63.17(14) 1_556 4_656
O2W Rb1 O7 79.38(19) . 1_556
O1 Rb1 O7 47.70(14) 2_656 1_556
O1W Rb1 O7 141.85(17) . 1_556
O16 Rb1 O7 114.18(14) 1_565 1_556
O11 Rb1 O7 95.41(14) . 1_556
O9 Rb1 O7 48.97(14) 1_556 1_556
O10 Rb1 O7 72.41(14) 4_656 1_556
O2W Rb1 O19 78.9(2) . 4_656
O1 Rb1 O19 141.12(15) 2_656 4_656
O1W Rb1 O19 49.94(19) . 4_656
O16 Rb1 O19 64.48(15) 1_565 4_656
O11 Rb1 O19 145.99(14) . 4_656
O9 Rb1 O19 91.05(14) 1_556 4_656
O10 Rb1 O19 45.60(14) 4_656 4_656
O7 Rb1 O19 117.76(13) 1_556 4_656
O2W Rb1 Mo3 106.00(18) . 1_556
O1 Rb1 Mo3 34.63(10) 2_656 1_556
O1W Rb1 Mo3 159.19(14) . 1_556
O16 Rb1 Mo3 86.08(11) 1_565 1_556
O11 Rb1 Mo3 100.34(10) . 1_556
O9 Rb1 Mo3 24.07(10) 1_556 1_556
O10 Rb1 Mo3 75.13(11) 4_656 1_556
O7 Rb1 Mo3 28.79(9) 1_556 1_556
O19 Rb1 Mo3 112.30(10) 4_656 1_556
O2W Rb1 Mo4 74.30(16) . .
O1 Rb1 Mo4 88.03(11) 2_656 .
O1W Rb1 Mo4 81.01(16) . .
O16 Rb1 Mo4 132.69(12) 1_565 .
O11 Rb1 Mo4 28.28(10) . .
O9 Rb1 Mo4 137.63(10) 1_556 .
O10 Rb1 Mo4 138.58(12) 4_656 .
O7 Rb1 Mo4 96.97(9) 1_556 .
O19 Rb1 Mo4 130.73(11) 4_656 .
Mo3 Rb1 Mo4 114.45(3) 1_556 .
O2W Rb1 Se1 113.67(19) . 2_656
O1 Rb1 Se1 19.78(11) 2_656 2_656
O1W Rb1 Se1 148.08(15) . 2_656
O16 Rb1 Se1 101.13(12) 1_565 2_656
O11 Rb1 Se1 48.90(10) . 2_656
O9 Rb1 Se1 70.71(10) 1_556 2_656
O10 Rb1 Se1 124.82(11) 4_656 2_656
O7 Rb1 Se1 54.50(9) 1_556 2_656
O19 Rb1 Se1 160.76(11) 4_656 2_656
Mo3 Rb1 Se1 51.48(2) 1_556 2_656
Mo4 Rb1 Se1 68.25(2) . 2_656
O2W Rb1 H2WB 14.5 . .
O1 Rb1 H2WB 117.6 2_656 .
O1W Rb1 H2WB 63.6 . .
O16 Rb1 H2WB 153.5 1_565 .
O11 Rb1 H2WB 87.3 . .
O9 Rb1 H2WB 124.1 1_556 .
O10 Rb1 H2WB 78.9 4_656 .
O7 Rb1 H2WB 82.3 1_556 .
O19 Rb1 H2WB 89.8 4_656 .
Mo3 Rb1 H2WB 110.8 1_556 .
Mo4 Rb1 H2WB 59.8 . .
Se1 Rb1 H2WB 105.4 2_656 .
O2W Rb1 H2WA 14.5 . .
O1 Rb1 H2WA 135.4 2_656 .
O1W Rb1 H2WA 51.4 . .
O16 Rb1 H2WA 129.6 1_565 .
O11 Rb1 H2WA 110.1 . .
O9 Rb1 H2WA 117.0 1_556 .
O10 Rb1 H2WA 59.0 4_656 .
O7 Rb1 H2WA 90.5 1_556 .
O19 Rb1 H2WA 65.2 4_656 .
Mo3 Rb1 H2WA 114.6 1_556 .
Mo4 Rb1 H2WA 81.8 . .
Se1 Rb1 H2WA 128.1 2_656 .
H2WB Rb1 H2WA 25.0 . .
O4 Rb2 O13 101.40(16) . 1_545
O4 Rb2 O16 85.65(16) . 2_656
O13 Rb2 O16 172.94(18) 1_545 2_656
O4 Rb2 O1 172.20(16) . 1_545
O13 Rb2 O1 83.90(16) 1_545 1_545
O16 Rb2 O1 89.13(16) 2_656 1_545
O4 Rb2 O22 133.77(16) . 1_545
O13 Rb2 O22 54.94(11) 1_545 1_545
O16 Rb2 O22 119.62(11) 2_656 1_545
O1 Rb2 O22 54.00(15) 1_545 1_545
O4 Rb2 O18 72.54(15) . 2_655
O13 Rb2 O18 98.98(16) 1_545 2_655
O16 Rb2 O18 82.70(16) 2_656 2_655
O1 Rb2 O18 112.55(15) 1_545 2_655
O22 Rb2 O18 73.34(16) 1_545 2_655
O4 Rb2 O9 131.09(16) . 2_645
O13 Rb2 O9 108.02(15) 1_545 2_645
O16 Rb2 O9 66.38(15) 2_656 2_645
O1 Rb2 O9 50.86(14) 1_545 2_645
O22 Rb2 O9 53.24(10) 1_545 2_645
O18 Rb2 O9 65.04(14) 2_655 2_645
O4 Rb2 O21 51.89(15) . .
O13 Rb2 O21 80.03(15) 1_545 .
O16 Rb2 O21 104.94(15) 2_656 .
O1 Rb2 O21 124.47(16) 1_545 .
O22 Rb2 O21 134.83(11) 1_545 .
O18 Rb2 O21 122.29(15) 2_655 .
O9 Rb2 O21 168.84(16) 2_645 .
O4 Rb2 O15 53.28(15) . .
O13 Rb2 O15 131.77(12) 1_545 .
O16 Rb2 O15 53.19(11) 2_656 .
O1 Rb2 O15 118.93(15) 1_545 .
O22 Rb2 O15 171.59(10) 1_545 .
O18 Rb2 O15 108.08(16) 2_655 .
O9 Rb2 O15 119.38(10) 2_645 .
O21 Rb2 O15 51.80(10) . .
O4 Rb2 O17 108.74(15) . 1_545
O13 Rb2 O17 86.78(16) 1_545 1_545
O16 Rb2 O17 91.31(17) 2_656 1_545
O1 Rb2 O17 65.54(15) 1_545 1_545
O22 Rb2 O17 108.56(17) 1_545 1_545
O18 Rb2 O17 173.79(18) 2_655 1_545
O9 Rb2 O17 111.06(15) 2_645 1_545
O21 Rb2 O17 60.80(15) . 1_545
O15 Rb2 O17 69.15(16) . 1_545
O4 Rb2 Mo3 148.52(11) . 2_645
O13 Rb2 Mo3 82.94(11) 1_545 2_645
O16 Rb2 Mo3 90.87(11) 2_656 2_645
O1 Rb2 Mo3 37.16(10) 1_545 2_645
O22 Rb2 Mo3 30.19(4) 1_545 2_645
O18 Rb2 Mo3 75.99(11) 2_655 2_645
O9 Rb2 Mo3 26.29(10) 2_645 2_645
O21 Rb2 Mo3 156.70(11) . 2_645
O15 Rb2 Mo3 141.51(5) . 2_645
O17 Rb2 Mo3 102.60(11) 1_545 2_645
O4 Rb2 Mo3 120.20(12) . 1_545
O13 Rb2 Mo3 24.96(11) 1_545 1_545
O16 Rb2 Mo3 149.05(11) 2_656 1_545
O1 Rb2 Mo3 66.61(11) 1_545 1_545
O22 Rb2 Mo3 30.16(4) 1_545 1_545
O18 Rb2 Mo3 89.04(11) 2_655 1_545
O9 Rb2 Mo3 83.07(10) 2_645 1_545
O21 Rb2 Mo3 104.68(11) . 1_545
O15 Rb2 Mo3 155.76(6) . 1_545
O17 Rb2 Mo3 95.34(11) 1_545 1_545
Mo3 Rb2 Mo3 58.18(3) 2_645 1_545
O20 Rb3 O10 69.45(17) 4_656 4_655
O20 Rb3 O2W 136.32(19) 4_656 1_554
O10 Rb3 O2W 66.88(17) 4_655 1_554
O20 Rb3 O7 86.31(16) 4_656 .
O10 Rb3 O7 85.41(15) 4_655 .
O2W Rb3 O7 89.3(2) 1_554 .
O20 Rb3 O18 100.06(17) 4_656 4_655
O10 Rb3 O18 83.17(16) 4_655 4_655
O2W Rb3 O18 75.9(2) 1_554 4_655
O7 Rb3 O18 164.00(16) . 4_655
O20 Rb3 O16 89.48(16) 4_656 4_656
O10 Rb3 O16 153.74(16) 4_655 4_656
O2W Rb3 O16 132.44(18) 1_554 4_656
O7 Rb3 O16 109.46(16) . 4_656
O18 Rb3 O16 85.42(16) 4_655 4_656
O20 Rb3 O9 156.33(15) 4_656 4_645
O10 Rb3 O9 128.09(15) 4_655 4_645
O2W Rb3 O9 63.88(17) 1_554 4_645
O7 Rb3 O9 109.00(15) . 4_645
O18 Rb3 O9 70.18(15) 4_655 4_645
O16 Rb3 O9 68.69(15) 4_656 4_645
O20 Rb3 O10 126.65(16) 4_656 .
O10 Rb3 O10 123.94(5) 4_655 .
O2W Rb3 O10 79.3(2) 1_554 .
O7 Rb3 O10 49.72(14) . .
O18 Rb3 O10 130.81(15) 4_655 .
O16 Rb3 O10 80.99(14) 4_656 .
O9 Rb3 O10 60.80(14) 4_645 .
O20 Rb3 Mo2 101.00(13) 4_656 .
O10 Rb3 Mo2 114.27(11) 4_655 .
O2W Rb3 Mo2 95.76(19) 1_554 .
O7 Rb3 Mo2 29.33(11) . .
O18 Rb3 Mo2 156.40(12) 4_655 .
O16 Rb3 Mo2 84.24(12) 4_656 .
O9 Rb3 Mo2 86.29(11) 4_645 .
O10 Rb3 Mo2 26.15(9) . .
O20 Rb3 Mo4 21.00(11) 4_656 4_656
O10 Rb3 Mo4 88.22(12) 4_655 4_656
O2W Rb3 Mo4 153.73(16) 1_554 4_656
O7 Rb3 Mo4 97.24(11) . 4_656
O18 Rb3 Mo4 93.57(11) 4_655 4_656
O16 Rb3 Mo4 68.95(11) 4_656 4_656
O9 Rb3 Mo4 135.52(10) 4_645 4_656
O10 Rb3 Mo4 123.93(10) . 4_656
Mo2 Rb3 Mo4 102.36(3) . 4_656
O20 Rb3 Mo5 69.33(12) 4_656 4_656
O10 Rb3 Mo5 135.81(12) 4_655 4_656
O2W Rb3 Mo5 151.62(14) 1_554 4_656
O7 Rb3 Mo5 107.06(11) . 4_656
O18 Rb3 Mo5 88.93(11) 4_655 4_656
O16 Rb3 Mo5 20.16(11) 4_656 4_656
O9 Rb3 Mo5 88.56(10) 4_645 4_656
O10 Rb3 Mo5 93.58(10) . 4_656
Mo2 Rb3 Mo5 88.62(2) . 4_656
Mo4 Rb3 Mo5 48.85(2) 4_656 4_656
O20 Rb3 Mo2 74.80(13) 4_656 4_655
O10 Rb3 Mo2 17.69(11) 4_655 4_655
O2W Rb3 Mo2 63.89(16) 1_554 4_655
O7 Rb3 Mo2 102.68(11) . 4_655
O18 Rb3 Mo2 65.49(11) 4_655 4_655
O16 Rb3 Mo2 143.14(12) 4_656 4_655
O9 Rb3 Mo2 117.20(11) 4_645 4_655
O10 Rb3 Mo2 135.05(10) . 4_655
Mo2 Rb3 Mo2 130.94(2) . 4_655
Mo4 Rb3 Mo2 89.85(3) 4_656 4_655
Mo5 Rb3 Mo2 131.00(3) 4_656 4_655
O14 Rb4 O1W 63.89(18) 4_656 .
O14 Rb4 O17 168.71(16) 4_656 .
O1W Rb4 O17 105.81(18) . .
O14 Rb4 O19 79.84(16) 4_656 .
O1W Rb4 O19 128.4(2) . .
O17 Rb4 O19 105.12(18) . .
O14 Rb4 O21 111.39(15) 4_656 1_565
O1W Rb4 O21 72.7(2) . 1_565
O17 Rb4 O21 67.45(16) . 1_565
O19 Rb4 O21 158.60(17) . 1_565
O14 Rb4 O12 93.16(16) 4_656 .
O1W Rb4 O12 67.8(2) . .
O17 Rb4 O12 78.02(17) . .
O19 Rb4 O12 79.66(18) . .
O21 Rb4 O12 116.47(17) 1_565 .
O14 Rb4 O13 99.19(15) 4_656 .
O1W Rb4 O13 138.0(2) . .
O17 Rb4 O13 91.70(16) . .
O19 Rb4 O13 80.38(16) . .
O21 Rb4 O13 79.85(16) 1_565 .
O12 Rb4 O13 154.23(17) . .
O14 Rb4 O12 50.28(15) 4_656 4_656
O1W Rb4 O12 61.45(19) . 4_656
O17 Rb4 O12 130.48(16) . 4_656
O19 Rb4 O12 120.14(16) . 4_656
O21 Rb4 O12 63.08(15) 1_565 4_656
O12 Rb4 O12 126.51(6) . 4_656
O13 Rb4 O12 78.00(15) . 4_656
O14 Rb4 Mo4 28.24(11) 4_656 4_656
O1W Rb4 Mo4 69.61(14) . 4_656
O17 Rb4 Mo4 155.62(12) . 4_656
O19 Rb4 Mo4 95.42(13) . 4_656
O21 Rb4 Mo4 88.67(11) 1_565 4_656
O12 Rb4 Mo4 119.25(12) . 4_656
O13 Rb4 Mo4 78.75(11) . 4_656
O12 Rb4 Mo4 25.74(10) 4_656 4_656
O14 Rb4 Rb2 135.36(11) 4_656 1_565
O1W Rb4 Rb2 122.46(17) . 1_565
O17 Rb4 Rb2 53.20(12) . 1_565
O19 Rb4 Rb2 109.14(12) . 1_565
O21 Rb4 Rb2 49.91(11) 1_565 1_565
O12 Rb4 Rb2 131.19(12) . 1_565
O13 Rb4 Rb2 43.74(11) . 1_565
O12 Rb4 Rb2 91.42(11) 4_656 1_565
Mo4 Rb4 Rb2 107.84(3) 4_656 1_565
O14 Rb4 Mo2 90.59(11) 4_656 .
O1W Rb4 Mo2 146.49(17) . .
O17 Rb4 Mo2 96.99(12) . .
O19 Rb4 Mo2 18.57(12) . .
O21 Rb4 Mo2 140.03(11) 1_565 .
O12 Rb4 Mo2 94.09(13) . .
O13 Rb4 Mo2 63.45(11) . .
O12 Rb4 Mo2 119.44(10) 4_656 .
Mo4 Rb4 Mo2 98.58(2) 4_656 .
Rb2 Rb4 Mo2 90.84(3) 1_565 .
O14 Rb4 Mo6 154.28(11) 4_656 .
O1W Rb4 Mo6 98.40(14) . .
O17 Rb4 Mo6 16.14(12) . .
O19 Rb4 Mo6 100.12(13) . .
O21 Rb4 Mo6 77.74(11) 1_565 .
O12 Rb4 Mo6 61.89(12) . .
O13 Rb4 Mo6 106.19(11) . .
O12 Rb4 Mo6 139.44(10) 4_656 .
Mo4 Rb4 Mo6 164.26(3) 4_656 .
Rb2 Rb4 Mo6 69.31(3) 1_565 .
Mo2 Rb4 Mo6 96.95(2) . .
Rb4 O1W Rb1 100.3(2) . .
Rb4 O1W H1WA 111.7 . .
Rb1 O1W H1WA 111.7 . .
Rb4 O1W H1WB 111.6 . .
Rb1 O1W H1WB 111.7 . .
H1WA O1W H1WB 109.6 . .
Se1 O1 Mo3 123.3(3) . 2_655
Se1 O1 Rb1 124.1(3) . 2_656
Mo3 O1 Rb1 99.71(19) 2_655 2_656
Se1 O1 Rb2 117.4(3) . 1_565
Mo3 O1 Rb2 92.71(18) 2_655 1_565
Rb1 O1 Rb2 91.54(15) 2_656 1_565
Rb1 O2W Rb3 95.4(2) . 1_556
Rb1 O2W H2WB 109.3 . .
Rb3 O2W H2WB 123.3 1_556 .
Rb1 O2W H2WA 109.2 . .
Rb3 O2W H2WA 108.8 1_556 .
H2WB O2W H2WA 109.5 . .
Se1 O2 Mo2 134.0(3) . 2_655
Se1 O2 Mo1 122.0(3) . .
Mo2 O2 Mo1 94.06(18) 2_655 .
Se1 O3 Mo2 123.9(3) . .
Se1 O3 Mo3 139.7(3) . .
Mo2 O3 Mo3 96.4(2) . .
Se2 O4 Mo5 125.5(3) . .
Se2 O4 Rb2 113.5(3) . .
Mo5 O4 Rb2 95.73(18) . .
Se2 O5 Mo4 132.7(3) . .
Se2 O5 Mo6 124.6(3) . .
Mo4 O5 Mo6 94.74(18) . .
Se2 O6 Mo4 125.5(3) . 2_656
Se2 O6 Mo5 138.1(3) . 2_656
Mo4 O6 Mo5 96.1(2) 2_656 2_656
Mo3 O7 Mo2 120.5(3) . .
Mo3 O7 Rb3 129.2(2) . .
Mo2 O7 Rb3 103.0(2) . .
Mo3 O7 Rb1 88.91(18) . 1_554
Mo2 O7 Rb1 130.1(2) . 1_554
Rb3 O7 Rb1 81.21(12) . 1_554
Mo1 O8 Mo2 124.5(3) . .
Mo3 O9 Rb3 155.8(3) . 4_655
Mo3 O9 Rb1 107.3(2) . 1_554
Rb3 O9 Rb1 96.25(15) 4_655 1_554
Mo3 O9 Rb2 98.6(2) . 2_665
Rb3 O9 Rb2 89.33(14) 4_655 2_665
Rb1 O9 Rb2 83.02(13) 1_554 2_665
Mo2 O10 Rb3 131.1(3) . 4_645
Mo2 O10 Rb1 113.9(3) . 4_646
Rb3 O10 Rb1 88.68(16) 4_645 4_646
Mo2 O10 Rb3 89.3(2) . .
Rb3 O10 Rb3 137.10(19) 4_645 .
Rb1 O10 Rb3 85.85(14) 4_646 .
Mo6 O11 Mo4 122.3(3) . .
Mo6 O11 Rb1 116.6(2) . .
Mo4 O11 Rb1 102.8(2) . .
Mo4 O12 Rb4 134.5(3) . .
Mo4 O12 Rb4 92.0(2) . 4_646
Rb4 O12 Rb4 129.81(19) . 4_646
Mo3 O13 Rb2 109.9(3) . 1_565
Mo3 O13 Rb4 130.0(3) . .
Rb2 O13 Rb4 89.03(16) 1_565 .
Mo5 O14 Mo4 123.0(3) . .
Mo5 O14 Rb4 129.0(2) . 4_646
Mo4 O14 Rb4 107.3(2) . 4_646
Mo5 O15 Mo5 152.1(4) . 2_656
Mo5 O15 Rb2 92.80(4) . .
Mo5 O15 Rb2 94.62(4) 2_656 .
Mo5 O15 Rb2 94.62(4) . 2_656
Mo5 O15 Rb2 92.80(4) 2_656 2_656
Rb2 O15 Rb2 148.8(3) . 2_656
Mo5 O16 Rb2 112.1(3) . 2_656
Mo5 O16 Rb3 123.9(3) . 4_646
Rb2 O16 Rb3 94.76(17) 2_656 4_646
Mo5 O16 Rb1 126.7(3) . 1_545
Rb2 O16 Rb1 90.46(16) 2_656 1_545
Rb3 O16 Rb1 99.87(16) 4_646 1_545
Mo6 O17 Rb4 135.5(3) . .
Mo6 O17 Rb2 142.0(3) . 1_565
Rb4 O17 Rb2 82.41(15) . 1_565
Mo1 O18 Rb3 129.6(3) . 4_645
Mo1 O18 Rb2 140.3(3) . 2_655
Rb3 O18 Rb2 89.94(16) 4_645 2_655
Mo2 O19 Rb4 128.3(3) . .
Mo2 O19 Rb1 94.4(3) . 4_646
Rb4 O19 Rb1 135.46(19) . 4_646
Mo4 O20 Rb3 121.6(3) . 4_646
Mo5 O21 Rb4 164.0(3) . 1_545
Mo5 O21 Rb2 98.5(2) . .
Rb4 O21 Rb2 83.34(14) 1_545 .
Mo3 O22 Mo3 149.0(4) 2_655 .
Mo3 O22 Rb2 95.02(4) 2_655 1_565
Mo3 O22 Rb2 95.13(4) . 1_565
Mo3 O22 Rb2 95.13(4) 2_655 2_665
Mo3 O22 Rb2 95.02(4) . 2_665
Rb2 O22 Rb2 141.4(3) 1_565 2_665

loop_
_geom_bond_atom_site_label_1
_geom_bond_atom_site_label_2
_geom_bond_distance
_geom_bond_site_symmetry_2
Se1 O1 1.659(5) .
Se1 O2 1.703(5) .
Se1 O3 1.730(5) .
Se1 Rb2 3.9685(16) 1_565
Se1 Rb1 4.0628(15) 2_656
Se2 O4 1.669(5) .
Se2 O5 1.711(5) .
Se2 O6 1.716(5) .
Se2 Rb2 3.8245(15) .
Mo1 O18 1.721(6) .
Mo1 O18 1.721(6) 2_655
Mo1 O8 1.914(5) .
Mo1 O8 1.914(5) 2_655
Mo1 O2 2.349(5) 2_655
Mo1 O2 2.349(5) .
Mo1 Rb3 4.2437(14) 3_445
Mo1 Rb3 4.2437(14) 4_645
Mo2 O10 1.704(6) .
Mo2 O19 1.711(6) .
Mo2 O8 1.937(5) .
Mo2 O7 1.943(5) .
Mo2 O3 2.201(5) .
Mo2 O2 2.309(5) 2_655
Mo2 Rb3 3.8649(14) .
Mo2 Rb1 4.1403(14) 4_646
Mo2 Rb4 4.2145(14) .
Mo2 Rb3 4.2233(14) 4_645
Mo3 O9 1.704(5) .
Mo3 O13 1.708(6) .
Mo3 O7 1.921(5) .
Mo3 O22 1.920(2) .
Mo3 O1 2.299(5) 2_655
Mo3 O3 2.297(5) .
Mo3 Rb2 3.8027(13) 2_665
Mo3 Rb2 3.8057(13) 1_565
Mo3 Rb1 3.9880(15) 1_554
Mo4 O12 1.705(6) .
Mo4 O20 1.706(6) .
Mo4 O14 1.945(5) .
Mo4 O11 1.963(6) .
Mo4 O6 2.212(5) 2_656
Mo4 O5 2.309(5) .
Mo4 Rb4 3.9245(14) 4_646
Mo4 Rb1 4.0403(15) .
Mo4 Rb3 4.0557(14) 4_646
Mo5 O21 1.693(6) .
Mo5 O16 1.724(5) .
Mo5 O15 1.913(2) .
Mo5 O14 1.918(5) .
Mo5 O4 2.304(5) .
Mo5 O6 2.351(6) 2_656
Mo5 Rb2 3.8314(14) .
Mo5 Rb2 3.8820(13) 2_656
Mo5 Rb3 4.1520(15) 4_646
Mo5 Rb1 4.2408(15) 1_545
Mo6 O17 1.713(6) 2_656
Mo6 O17 1.713(6) .
Mo6 O11 1.924(5) 2_656
Mo6 O11 1.924(5) .
Mo6 O5 2.319(5) .
Mo6 O5 2.319(5) 2_656
Mo6 Rb4 4.3202(14) 2_656
Mo6 Rb4 4.3202(14) .
Rb1 O2W 2.824(7) .
Rb1 O1 2.894(6) 2_656
Rb1 O1W 2.947(7) .
Rb1 O16 2.978(6) 1_565
Rb1 O11 3.125(6) .
Rb1 O9 3.134(6) 1_556
Rb1 O10 3.146(6) 4_656
Rb1 O7 3.532(5) 1_556
Rb1 O19 3.642(7) 4_656
Rb1 Mo3 3.9880(15) 1_556
Rb1 Se1 4.0628(15) 2_656
Rb1 H2WB 3.2074 .
Rb1 H2WA 3.2062 .
Rb2 O4 2.840(5) .
Rb2 O13 2.869(6) 1_545
Rb2 O16 2.891(6) 2_656
Rb2 O1 2.922(6) 1_545
Rb2 O22 3.119(3) 1_545
Rb2 O18 3.130(6) 2_655
Rb2 O9 3.154(5) 2_645
Rb2 O21 3.196(6) .
Rb2 O15 3.228(2) .
Rb2 O17 3.351(6) 1_545
Rb2 Mo3 3.8027(13) 2_645
Rb2 Mo3 3.8057(13) 1_545
Rb3 O20 2.893(6) 4_656
Rb3 O10 2.903(6) 4_655
Rb3 O2W 2.897(8) 1_554
Rb3 O7 2.931(5) .
Rb3 O18 2.934(6) 4_655
Rb3 O16 2.936(6) 4_656
Rb3 O9 2.942(6) 4_645
Rb3 O10 3.490(6) .
Rb3 Mo4 4.0557(14) 4_656
Rb3 Mo5 4.1520(15) 4_656
Rb3 Mo2 4.2233(14) 4_655
Rb4 O14 2.878(6) 4_656
Rb4 O1W 2.904(7) .
Rb4 O17 2.928(6) .
Rb4 O19 2.935(7) .
Rb4 O21 3.042(6) 1_565
Rb4 O12 3.046(6) .
Rb4 O13 3.046(6) .
Rb4 O12 3.476(6) 4_656
Rb4 Mo4 3.9245(14) 4_656
Rb4 Rb2 4.1487(16) 1_565
O1W H1WA 0.8500 .
O1W H1WB 0.8499 .
O1 Mo3 2.299(5) 2_655
O1 Rb1 2.894(6) 2_656
O1 Rb2 2.922(6) 1_565
O2W Rb3 2.897(8) 1_556
O2W H2WB 0.8500 .
O2W H2WA 0.8501 .
O2 Mo2 2.309(5) 2_655
O6 Mo4 2.212(5) 2_656
O6 Mo5 2.351(6) 2_656
O7 Rb1 3.532(5) 1_554
O9 Rb3 2.942(6) 4_655
O9 Rb1 3.134(6) 1_554
O9 Rb2 3.154(5) 2_665
O10 Rb3 2.903(6) 4_645
O10 Rb1 3.146(6) 4_646
O12 Rb4 3.476(6) 4_646
O13 Rb2 2.869(6) 1_565
O14 Rb4 2.878(6) 4_646
O15 Mo5 1.913(2) 2_656
O15 Rb2 3.228(2) 2_656
O16 Rb2 2.891(6) 2_656
O16 Rb3 2.936(6) 4_646
O16 Rb1 2.978(6) 1_545
O17 Rb2 3.351(6) 1_565
O18 Rb3 2.934(6) 4_645
O18 Rb2 3.130(6) 2_655
O19 Rb1 3.642(7) 4_646
O20 Rb3 2.893(6) 4_646
O21 Rb4 3.042(6) 1_545
O22 Mo3 1.920(2) 2_655
O22 Rb2 3.119(3) 1_565
O22 Rb2 3.119(3) 2_665

loop_
_geom_hbond_atom_site_label_D
_geom_hbond_atom_site_label_H
_geom_hbond_atom_site_label_A
_geom_hbond_distance_DH
_geom_hbond_distance_HA
_geom_hbond_distance_DA
_geom_hbond_angle_DHA
_geom_hbond_site_symmetry_A
O1W H1WA O19 0.85 2.21 2.852(10) 131.8 4_656
O2W H2WB O13 0.85 2.29 2.979(9) 138.3 4_646
